data_2018894
loop_
_publ_author_name
'Mesto, E.'
'Quaranta, E.'

_publ_section_title
;
 Hydrogen-bonded and \p-interaction assembly in two
 8-alkoxycarbonyl-1,8-diazabicyclo[5.4.0]undec-7-enium chloride salts
;
_journal_coeditor_code CU3025
_journal_issue 4
_journal_name_full 'Acta Crystallographica Section C'
_journal_page_first 444
_journal_page_last 447
_journal_paper_doi 10.1107/S0108270113005970
_journal_volume 69
_journal_year 2013
_chemical_formula_iupac 'C16 H21 N2 O2 + , Cl -'
_chemical_formula_moiety 'C16 H21 N2 O2 +, Cl -'
_chemical_formula_sum 'C16 H21 Cl N2 O2'
_chemical_formula_weight 308.81
_chemical_name_systematic
;
8-Phenoxycarbonyl-1,8-diazabicyclo[5.4.0]undec-7-enium chloride
;
_space_group_IT_number 14
_symmetry_cell_setting monoclinic
_symmetry_space_group_name_Hall '-P 2ybc'
_symmetry_space_group_name_H-M 'P 1 21/c 1'
_atom_sites_solution_hydrogens geom
_atom_sites_solution_primary difmap
_atom_sites_solution_secondary difmap
_cell_angle_alpha 90
_cell_angle_beta 100.4040(10)
_cell_angle_gamma 90
_cell_formula_units_Z 4
_cell_length_a 10.1805(2)
_cell_length_b 14.5849(4)
_cell_length_c 10.3843(2)
_cell_measurement_reflns_used 9878
_cell_measurement_temperature 298
_cell_measurement_theta_max 29
_cell_measurement_theta_min 2
_cell_volume 1516.53(6)
_computing_cell_refinement 'SAINT (Bruker, 2003)'
_computing_data_collection 'APEX2 (Bruker, 2007)'
_computing_data_reduction 'SAINT (Bruker, 2003)'
_computing_molecular_graphics 'Mercury (Macrae <i>et al.</i>, 2008)'
_computing_publication_material 'CRYSTALS (Betteridge <i>et al.</i>, 2003)'
_computing_structure_refinement 'CRYSTALS (Betteridge <i>et al.</i>, 2003)'
_computing_structure_solution 'SUPERFLIP (Palatinus & Chapuis, 2007)'
_diffrn_ambient_temperature 298
_diffrn_measured_fraction_theta_full 1.000
_diffrn_measured_fraction_theta_max 1.000
_diffrn_measurement_device area
_diffrn_measurement_device_type 'Bruker Kappa APEXII area-detector'
_diffrn_measurement_method '\f and \w scans'
_diffrn_radiation_monochromator graphite
_diffrn_radiation_type 'Mo K\a'
_diffrn_radiation_wavelength 0.71073
_diffrn_reflns_av_R_equivalents 0.027
_diffrn_reflns_limit_h_max 12
_diffrn_reflns_limit_h_min -14
_diffrn_reflns_limit_k_max 21
_diffrn_reflns_limit_k_min -21
_diffrn_reflns_limit_l_max 15
_diffrn_reflns_limit_l_min -15
_diffrn_reflns_number 39738
_diffrn_reflns_theta_full 31.027
_diffrn_reflns_theta_max 31.027
_diffrn_reflns_theta_min 2.034
_diffrn_standards_number 0
_exptl_absorpt_coefficient_mu 0.258
_exptl_absorpt_correction_T_max 1.00
_exptl_absorpt_correction_T_min 0.91
_exptl_absorpt_correction_type multi-scan
_exptl_absorpt_process_details '(SADABS; Sheldrick, 2008)'
_exptl_crystal_colour white
_exptl_crystal_density_diffrn 1.352
_exptl_crystal_density_method 'not measured'
_exptl_crystal_description prism
_exptl_crystal_F_000 656
_exptl_crystal_size_max 0.900
_exptl_crystal_size_mid 0.400
_exptl_crystal_size_min 0.265
_refine_diff_density_max 0.26
_refine_diff_density_min -0.13
_refine_ls_extinction_method none
_refine_ls_goodness_of_fit_ref 1.0459
_refine_ls_hydrogen_treatment constr
_refine_ls_matrix_type full
_refine_ls_number_parameters 190
_refine_ls_number_reflns 3285
_refine_ls_number_restraints 0
_refine_ls_R_factor_all 0.0540
_refine_ls_R_factor_gt 0.0371
_refine_ls_shift/su_max 0.0002191
_refine_ls_shift/su_mean 0.0000223
_refine_ls_structure_factor_coef F
_refine_ls_weighting_details
;
 Method, part 1, Chebychev polynomial, (Watkin, 1994; Prince, 1982)
 [weight] = 1.0/[A~0~*T~0~(x)+A~1~*T~1~(x) ... +A~n-1~]*T~n-1~(x)]
 where A~i~ are the Chebychev coefficients listed below and x= Fcalc/Fmax
 Method = Robust Weighting (Prince, 1982)
 W = [weight] * [1-(deltaF/6*sigmaF)^2^]^2^
 A~i~ are:
 0.623 0.530 0.324
;
_refine_ls_weighting_scheme calc
_refine_ls_wR_factor_all 0.0599
_refine_ls_wR_factor_gt 0.0439
_refine_ls_wR_factor_ref 0.0419
_reflns_number_gt 3554
_reflns_number_total 4837
_reflns_threshold_expression I>2.0\s(I)
_cod_data_source_file cu3025.cif
_cod_data_source_block I
_cod_original_sg_symbol_H-M 'P 21/c'
_cod_original_formula_sum 'C16 H21 Cl1 N2 O2'
_cod_database_code 2018894
_cod_database_fobs_code 2018894

loop_
_symmetry_equiv_pos_as_xyz
x,y,z
-x,-y,-z
x,-y+1/2,z+1/2
-x,y+1/2,-z+1/2

loop_
_atom_site_type_symbol
_atom_site_label
_atom_site_fract_x
_atom_site_fract_y
_atom_site_fract_z
_atom_site_U_iso_or_equiv
_atom_site_adp_type
_atom_site_occupancy
Cl Cl1 0.85069(4) 0.10490(2) 0.20583(3) 0.0480 Uani 1.0000
O O1 0.40154(8) 0.55211(6) 0.07040(8) 0.0385 Uani 1.0000
O O2 0.32680(9) 0.40625(6) 0.07409(9) 0.0417 Uani 1.0000
N N1 0.15437(10) 0.57211(7) -0.28431(9) 0.0344 Uani 1.0000
N N8 0.25368(10) 0.48888(6) -0.10362(9) 0.0337 Uani 1.0000
C C2 0.07738(13) 0.65225(9) -0.34609(13) 0.0416 Uani 1.0000
C C3 -0.06487(13) 0.65452(10) -0.31996(15) 0.0469 Uani 1.0000
C C4 -0.07413(13) 0.69317(9) -0.18631(15) 0.0456 Uani 1.0000
C C5 0.00636(14) 0.63953(9) -0.07298(14) 0.0429 Uani 1.0000
C C6 0.15843(12) 0.64129(8) -0.07089(12) 0.0365 Uani 1.0000
C C7 0.19496(10) 0.56724(8) -0.15804(10) 0.0304 Uani 1.0000
C C9 0.24339(16) 0.40367(8) -0.18216(12) 0.0452 Uani 1.0000
C C10 0.27039(15) 0.42780(10) -0.31587(13) 0.0458 Uani 1.0000
C C11 0.16987(15) 0.49768(9) -0.37692(12) 0.0444 Uani 1.0000
C C12 0.33536(10) 0.48952(8) 0.02219(10) 0.0312 Uani 1.0000
C C13 0.41693(11) 0.38161(8) 0.18820(11) 0.0337 Uani 1.0000
C C14 0.41560(13) 0.42385(9) 0.30592(13) 0.0420 Uani 1.0000
C C15 0.50279(16) 0.39026(11) 0.41462(14) 0.0515 Uani 1.0000
C C16 0.58553(14) 0.31721(12) 0.40372(15) 0.0534 Uani 1.0000
C C17 0.58127(15) 0.27437(11) 0.28559(17) 0.0553 Uani 1.0000
C C18 0.49621(14) 0.30707(10) 0.17600(14) 0.0473 Uani 1.0000
H H21 0.0776 0.6469 -0.4403 0.0502 Uiso 1.0000
H H22 0.1233 0.7088 -0.3145 0.0475 Uiso 1.0000
H H31 -0.1015 0.5929 -0.3292 0.0554 Uiso 1.0000
H H32 -0.1147 0.6936 -0.3883 0.0556 Uiso 1.0000
H H41 -0.0404 0.7557 -0.1821 0.0533 Uiso 1.0000
H H42 -0.1677 0.6934 -0.1778 0.0562 Uiso 1.0000
H H51 -0.0245 0.5762 -0.0759 0.0494 Uiso 1.0000
H H52 -0.0081 0.6666 0.0076 0.0519 Uiso 1.0000
H H61 0.2025 0.6321 0.0148 0.0441 Uiso 1.0000
H H62 0.1826 0.7001 -0.1009 0.0452 Uiso 1.0000
H H91 0.3083 0.3607 -0.1392 0.0561 Uiso 1.0000
H H92 0.1554 0.3794 -0.1870 0.0547 Uiso 1.0000
H H101 0.3622 0.4522 -0.3056 0.0558 Uiso 1.0000
H H102 0.2601 0.3742 -0.3719 0.0545 Uiso 1.0000
H H111 0.0811 0.4687 -0.4014 0.0531 Uiso 1.0000
H H112 0.1971 0.5253 -0.4513 0.0528 Uiso 1.0000
H H141 0.3591 0.4737 0.3109 0.0504 Uiso 1.0000
H H151 0.5062 0.4187 0.4946 0.0642 Uiso 1.0000
H H161 0.6467 0.2970 0.4771 0.0649 Uiso 1.0000
H H171 0.6347 0.2231 0.2763 0.0673 Uiso 1.0000
H H181 0.4894 0.2799 0.0952 0.0582 Uiso 1.0000

loop_
_atom_site_aniso_label
_atom_site_aniso_U_11
_atom_site_aniso_U_22
_atom_site_aniso_U_33
_atom_site_aniso_U_12
_atom_site_aniso_U_13
_atom_site_aniso_U_23
Cl1 0.05566(19) 0.04221(17) 0.04751(17) -0.00742(14) 0.01309(13) -0.00748(13)
O1 0.0386(4) 0.0369(4) 0.0369(4) -0.0034(3) -0.0014(3) 0.0004(3)
O2 0.0431(4) 0.0390(4) 0.0375(4) -0.0079(3) -0.0077(3) 0.0104(3)
N1 0.0391(5) 0.0336(5) 0.0287(4) -0.0027(4) 0.0007(4) 0.0026(4)
N8 0.0398(5) 0.0300(4) 0.0285(4) 0.0003(4) -0.0015(4) -0.0010(3)
C2 0.0483(7) 0.0378(6) 0.0354(6) -0.0015(5) -0.0010(5) 0.0104(5)
C3 0.0392(6) 0.0412(7) 0.0540(8) -0.0027(5) -0.0085(5) 0.0114(6)
C4 0.0341(6) 0.0377(6) 0.0643(8) 0.0007(5) 0.0069(5) 0.0102(6)
C5 0.0449(6) 0.0399(6) 0.0456(7) 0.0046(5) 0.0130(5) 0.0058(5)
C6 0.0407(6) 0.0320(5) 0.0344(5) 0.0022(4) -0.0001(4) -0.0017(4)
C7 0.0300(5) 0.0306(5) 0.0290(5) -0.0038(4) 0.0011(4) 0.0018(4)
C9 0.0664(8) 0.0302(6) 0.0352(6) 0.0003(5) -0.0007(5) -0.0039(5)
C10 0.0527(7) 0.0459(7) 0.0387(6) 0.0021(6) 0.0083(5) -0.0081(5)
C11 0.0588(8) 0.0465(7) 0.0269(5) -0.0012(6) 0.0045(5) -0.0031(5)
C12 0.0287(5) 0.0342(5) 0.0295(5) 0.0011(4) 0.0023(4) 0.0026(4)
C13 0.0315(5) 0.0345(6) 0.0334(5) -0.0011(4) 0.0013(4) 0.0080(4)
C14 0.0434(6) 0.0417(6) 0.0397(6) 0.0080(5) 0.0045(5) 0.0024(5)
C15 0.0598(8) 0.0596(9) 0.0332(6) 0.0009(7) 0.0030(5) 0.0061(6)
C16 0.0411(7) 0.0638(9) 0.0528(8) 0.0058(6) 0.0017(6) 0.0286(7)
C17 0.0463(7) 0.0517(8) 0.0697(10) 0.0177(6) 0.0153(7) 0.0187(7)
C18 0.0522(7) 0.0451(7) 0.0465(7) 0.0070(6) 0.0140(6) 0.0016(6)

loop_
_atom_type_symbol
_atom_type_scat_Cromer_Mann_a1
_atom_type_scat_Cromer_Mann_a2
_atom_type_scat_Cromer_Mann_a3
_atom_type_scat_Cromer_Mann_a4
_atom_type_scat_Cromer_Mann_b1
_atom_type_scat_Cromer_Mann_b2
_atom_type_scat_Cromer_Mann_b3
_atom_type_scat_Cromer_Mann_b4
_atom_type_scat_Cromer_Mann_c
_atom_type_scat_dispersion_real
_atom_type_scat_dispersion_imag
_atom_type_scat_source
C 2.3100 1.0200 1.5886 0.8650 20.8439 10.2075 0.5687 51.6512 0.2156 0.0033 0.0016 'International Tables Vol C 4.2.6.8 and 6.1.1.4'
H 0.4930 0.3229 0.1402 0.0408 10.5109 26.1257 3.1424 57.7998 0.0030 0.0000 0.0000 'International Tables Vol C 4.2.6.8 and 6.1.1.4'
N 12.2126 3.1322 2.0125 1.1663 0.0057 9.8933 28.9975 0.5826 -11.5290 0.0061 0.0033 'International Tables Vol C 4.2.6.8 and 6.1.1.4'
O 3.0485 2.2868 1.5463 0.8670 13.2771 5.7011 0.3239 32.9089 0.2508 0.0106 0.0060 'International Tables Vol C 4.2.6.8 and 6.1.1.4'
Cl 11.4604 7.1964 6.2556 1.6455 0.0104 1.1662 18.5194 47.7784 -9.5574 0.1484 0.1585 'International Tables Vol C 4.2.6.8 and 6.1.1.4'

loop_
_geom_angle_atom_site_label_1
_geom_angle_atom_site_label_2
_geom_angle_atom_site_label_3
_geom_angle
_geom_angle_publ_flag
C12 O2 C13 119.39(9) n
C2 N1 C7 121.57(10) n
C2 N1 C11 114.00(10) n
C7 N1 C11 124.26(10) n
C7 N8 C9 119.55(9) n
C7 N8 C12 121.13(9) n
C9 N8 C12 119.03(9) n
N1 C2 C3 112.63(10) n
N1 C2 H21 105.8 no
C3 C2 H21 110.7 no
N1 C2 H22 109.6 no
C3 C2 H22 109.6 no
H21 C2 H22 108.4 no
C2 C3 C4 112.95(11) n
C2 C3 H31 108.9 no
C4 C3 H31 110.4 no
C2 C3 H32 105.6 no
C4 C3 H32 109.7 no
H31 C3 H32 109.1 no
C3 C4 C5 113.73(11) n
C3 C4 H41 108.1 no
C5 C4 H41 108.1 no
C3 C4 H42 108.0 no
C5 C4 H42 109.3 no
H41 C4 H42 109.6 no
C4 C5 C6 113.60(11) n
C4 C5 H51 109.7 no
C6 C5 H51 109.5 no
C4 C5 H52 108.5 no
C6 C5 H52 107.0 no
H51 C5 H52 108.5 no
C5 C6 C7 109.69(10) n
C5 C6 H61 108.6 no
C7 C6 H61 110.1 no
C5 C6 H62 109.0 no
C7 C6 H62 110.0 no
H61 C6 H62 109.3 no
C6 C7 N8 119.45(10) n
C6 C7 N1 120.01(10) n
N8 C7 N1 119.86(10) n
N8 C9 C10 107.79(11) n
N8 C9 H91 108.5 no
C10 C9 H91 110.9 no
N8 C9 H92 108.2 no
C10 C9 H92 111.3 no
H91 C9 H92 110.0 no
C9 C10 C11 108.92(11) n
C9 C10 H101 108.2 no
C11 C10 H101 111.2 no
C9 C10 H102 110.3 no
C11 C10 H102 107.6 no
H101 C10 H102 110.6 no
C10 C11 N1 111.64(10) no
C10 C11 H111 109.9 no
N1 C11 H111 106.3 no
C10 C11 H112 110.7 no
N1 C11 H112 107.3 no
H111 C11 H112 110.9 no
N8 C12 O2 107.19(9) n
N8 C12 O1 125.91(10) n
O2 C12 O1 126.87(10) n
O2 C13 C14 121.72(11) n
O2 C13 C18 115.40(11) n
C14 C13 C18 122.58(11) n
C13 C14 C15 117.19(13) n
C13 C14 H141 120.3 no
C15 C14 H141 122.5 no
C14 C15 C16 121.05(14) n
C14 C15 H151 119.1 no
C16 C15 H151 119.9 no
C15 C16 C17 120.40(12) n
C15 C16 H161 120.1 no
C17 C16 H161 119.5 no
C16 C17 C18 119.52(13) n
C16 C17 H171 122.0 no
C18 C17 H171 118.5 no
C17 C18 C13 119.19(14) n
C17 C18 H181 122.3 no
C13 C18 H181 118.5 no

loop_
_geom_bond_atom_site_label_1
_geom_bond_atom_site_label_2
_geom_bond_distance
_geom_bond_publ_flag
O1 C12 1.1900(14) no
O2 C12 1.3379(14) no
O2 C13 1.4080(13) n
N1 C2 1.4868(15) n
N1 C7 1.3036(14) n
N1 C11 1.4776(16) n
N8 C7 1.3642(14) n
N8 C9 1.4799(15) n
N8 C12 1.4162(14) n
C2 C3 1.521(2) n
C2 H21 0.982 no
C2 H22 0.975 no
C3 C4 1.517(2) n
C3 H31 0.971 no
C3 H32 0.977 no
C4 C5 1.5232(18) n
C4 H41 0.972 no
C4 H42 0.972 no
C5 C6 1.5446(18) n
C5 H51 0.974 no
C5 H52 0.960 no
C6 C7 1.4984(16) n
C6 H61 0.931 no
C6 H62 0.960 no
C9 C10 1.5050(19) n
C9 H91 0.960 no
C9 H92 0.956 no
C10 C11 1.501(2) n
C10 H101 0.987 no
C10 H102 0.968 no
C11 H111 0.989 no
C11 H112 0.956 no
C13 C14 1.3712(18) n
C13 C18 1.3733(18) n
C14 C15 1.3929(19) n
C14 H141 0.934 no
C15 C16 1.376(2) n
C15 H151 0.924 no
C16 C17 1.370(2) n
C16 H161 0.940 no
C17 C18 1.384(2) n
C17 H171 0.939 no
C18 H181 0.919 no

loop_
_geom_hbond_atom_site_label_D
_geom_hbond_atom_site_label_H
_geom_hbond_atom_site_label_A
_geom_hbond_site_symmetry_A
_geom_hbond_distance_DH
_geom_hbond_distance_HA
_geom_hbond_distance_DA
_geom_hbond_angle_DHA
_geom_hbond_publ_flag
C2 H22 Cl1 2_665 0.98 2.94 3.8490(10) 155 y
C4 H41 Cl1 2_665 0.97 2.84 3.7490(10) 154 y
C11 H112 Cl1 4_654 0.96 2.85 3.7280(10) 154 y
C14 H141 Cl1 4_655 0.93 2.85 3.7710(10) 169 y
C10 H101 C14 2_665 0.99 2.89 3.846(2) 162 y

loop_
_cod_related_entry_id
_cod_related_entry_database
_cod_related_entry_code
1 ChemSpider 30654432
